data_4107850
loop_
_publ_author_name
'Melissa A. Beenen'
'Chihui An'
'Jonathan A. Ellman'

_publ_section_title
;
 Asymmetric Copper-Catalyzed Synthesis of \a-Amino Boronate Esters from
 N-tert-Butanesulfinyl Aldimines
;
_journal_name_full 'Journal of the American Chemical Society'
_journal_page_first 6910
_journal_page_last 6911
_journal_paper_doi 10.1021/ja800829y
_journal_volume 130
_journal_year 2008
_chemical_formula_moiety 'C14 H30 B N O3 S '
_chemical_formula_sum 'C14 H30 B N O3 S'
_chemical_formula_weight 303.27
_space_group_IT_number 18
_symmetry_cell_setting orthorhombic
_symmetry_Int_Tables_number 18
_symmetry_space_group_name_Hall 'P 2 2ab'
_symmetry_space_group_name_H-M 'P 21 21 2'
_audit_creation_date 'Wed May 23 15:44:57 2007'
_audit_creation_method 'by teXsan'
_cell_angle_alpha 90
_cell_angle_beta 90
_cell_angle_gamma 90
_cell_formula_units_Z 4
_cell_length_a 15.674(1)
_cell_length_b 17.967(1)
_cell_length_c 6.3228(4)
_cell_measurement_reflns_used 3245
_cell_measurement_temperature 178.2
_cell_measurement_theta_max 26.0
_cell_measurement_theta_min 2.5
_cell_volume 1780.59(19)
_computing_cell_refinement 'Bruker-AXS SAINT v6.40'
_computing_data_collection 'Bruker-AXS SMART v5.631'
_computing_data_reduction 'Bruker-AXS SAINT v6.40'
_computing_publication_material teXsan
_computing_structure_refinement teXsan
_computing_structure_solution SIR97
_diffrn_measured_fraction_theta_full 1.7232
_diffrn_measured_fraction_theta_max 1.7232
_diffrn_measurement_device_type 'Bruker APEX'
_diffrn_measurement_method \w-scans
_diffrn_radiation_type 'Mo K\a'
_diffrn_radiation_wavelength 0.7107
_diffrn_reflns_av_R_equivalents 0.021
_diffrn_reflns_limit_h_max 19
_diffrn_reflns_limit_h_min 0
_diffrn_reflns_limit_k_max 22
_diffrn_reflns_limit_k_min 0
_diffrn_reflns_limit_l_max 7
_diffrn_reflns_limit_l_min -7
_diffrn_reflns_number 10180
_diffrn_reflns_theta_full 26.38
_diffrn_reflns_theta_max 26.38
_diffrn_standards_decay_% 0
_diffrn_standards_interval_count 0
_diffrn_standards_interval_time 0
_diffrn_standards_number 0
_exptl_absorpt_coefficient_mu 0.188
_exptl_absorpt_correction_T_max 0.981
_exptl_absorpt_correction_T_min 0.834
_exptl_absorpt_correction_type empirical
_exptl_absorpt_process_details 'Blessing, 1995'
_exptl_crystal_colour colorless
_exptl_crystal_density_diffrn 1.131
_exptl_crystal_description tabular
_exptl_crystal_F_000 664.00
_exptl_crystal_size_max 0.390
_exptl_crystal_size_mid 0.220
_exptl_crystal_size_min 0.100
_refine_diff_density_max 0.25
_refine_diff_density_min -0.21
_refine_ls_extinction_method none
_refine_ls_goodness_of_fit_ref 2.025
_refine_ls_hydrogen_treatment constr
_refine_ls_number_parameters 190
_refine_ls_number_reflns 3001
_refine_ls_R_factor_all 0.0525
_refine_ls_R_factor_gt 0.0427
_refine_ls_shift/su_max 0.0002
_refine_ls_structure_factor_coef F
_refine_ls_weighting_details 'w = 1/[\s^2^(Fo) + 0.00022|Fo|^2^]'
_refine_ls_weighting_scheme calc
_refine_ls_wR_factor_all 0.0524
_refine_ls_wR_factor_ref 0.0508
_reflns_number_gt 3001
_reflns_number_total 3629
_reflns_threshold_expression F^2^>3.0\s(F^2^)
_cod_data_source_file ja800829y-file001.cif
_cod_data_source_block Melissa_Beenen_MAB-isoprop
_cod_original_cell_volume 1780.5(5)
_cod_original_sg_symbol_H-M 'P 21 21 2 '
_cod_original_formula_sum 'C14 H30 B N O3 S '
_cod_database_code 4107850

loop_
_symmetry_equiv_pos_as_xyz
x,y,z
-x,-y,z
1/2+x,1/2-y,-z
1/2-x,1/2+y,-z

loop_
_atom_site_label
_atom_site_type_symbol
_atom_site_fract_x
_atom_site_fract_y
_atom_site_fract_z
_atom_site_U_iso_or_equiv
_atom_site_adp_type
_atom_site_occupancy
_atom_site_calc_flag
_atom_site_refinement_flags
S1 S 0.66019(4) -0.18315(3) 0.1354(1) 0.0464(2) Uani 1.00 d .
O1 O 0.7797(1) -0.01410(8) 0.7091(3) 0.0470(5) Uani 1.00 d .
O2 O 0.7765(1) 0.03216(8) 0.3795(3) 0.0496(5) Uani 1.00 d .
O3 O 0.7068(1) -0.2138(1) -0.0505(4) 0.0725(7) Uani 1.00 d .
N2 N 0.7029(1) -0.10425(9) 0.2208(4) 0.0431(6) Uani 1.00 d .
C1 C 0.7608(1) -0.1101(1) 0.4065(4) 0.0328(6) Uani 1.00 d .
C2 C 0.8464(1) -0.1495(1) 0.3567(4) 0.0358(6) Uani 1.00 d .
C3 C 0.8945(2) -0.1657(1) 0.5606(4) 0.0465(7) Uani 1.00 d .
C4 C 0.9008(2) -0.1063(1) 0.2008(4) 0.0497(8) Uani 1.00 d .
C5 C 0.7940(2) 0.0655(1) 0.7362(4) 0.0358(6) Uani 1.00 d .
C6 C 0.7835(2) 0.0970(1) 0.5095(3) 0.0371(6) Uani 1.00 d .
C7 C 0.8820(2) 0.0739(2) 0.8232(7) 0.104(1) Uani 1.00 d .
C8 C 0.7290(3) 0.0936(2) 0.8892(5) 0.079(1) Uani 1.00 d .
C9 C 0.8425(3) 0.1553(2) 0.4329(6) 0.053(1) Uani 0.66 d P
C10 C 0.6878(3) 0.1280(3) 0.4789(7) 0.055(1) Uani 0.66 d P
C11 C 0.5594(1) -0.1459(1) 0.0290(4) 0.0380(6) Uani 1.00 d .
C12 C 0.5129(2) -0.2141(2) -0.0562(6) 0.0674(10) Uani 1.00 d .
C13 C 0.5758(2) -0.0902(2) -0.1431(5) 0.0548(8) Uani 1.00 d .
C14 C 0.5099(2) -0.1130(2) 0.2106(5) 0.0642(10) Uani 1.00 d .
C15 C 0.7367(5) 0.1619(4) 0.471(1) 0.038(2) Uiso 0.34 d P
C16 C 0.8844(5) 0.1102(5) 0.428(1) 0.042(2) Uiso 0.34 d P
B1 B 0.7727(2) -0.0289(1) 0.5011(4) 0.0300(7) Uani 1.00 d .
H1 H 0.7324 -0.1390 0.5105 0.0390 Uiso 1.00 calc .
H2 H 0.8332 -0.1960 0.2934 0.0430 Uiso 1.00 calc .
H3 H 0.8611 -0.1971 0.6483 0.0556 Uiso 1.00 calc .
H4 H 0.9470 -0.1899 0.5281 0.0556 Uiso 1.00 calc .
H5 H 0.9061 -0.1204 0.6324 0.0556 Uiso 1.00 calc .
H6 H 0.9501 -0.1345 0.1658 0.0597 Uiso 1.00 calc .
H7 H 0.8687 -0.0971 0.0755 0.0597 Uiso 1.00 calc .
H8 H 0.9175 -0.0603 0.2617 0.0597 Uiso 1.00 calc .
H9 H 0.8873 0.0481 0.9534 0.1244 Uiso 1.00 calc .
H10 H 0.9225 0.0528 0.7245 0.1244 Uiso 1.00 calc .
H11 H 0.8956 0.1248 0.8424 0.1244 Uiso 1.00 calc .
H12 H 0.7372 0.1454 0.9103 0.0941 Uiso 1.00 calc .
H13 H 0.6736 0.0849 0.8344 0.0941 Uiso 1.00 calc .
H14 H 0.7354 0.0682 1.0201 0.0941 Uiso 1.00 calc .
H15 H 0.8989 0.1353 0.4262 0.0563 Uiso 0.67 calc P
H16 H 0.8258 0.1713 0.2965 0.0563 Uiso 0.67 calc P
H17 H 0.8420 0.1961 0.5280 0.0563 Uiso 0.67 calc P
H18 H 0.6821 0.1728 0.5573 0.0573 Uiso 0.67 calc P
H19 H 0.6787 0.1379 0.3331 0.0573 Uiso 0.67 calc P
H20 H 0.6488 0.0922 0.5276 0.0573 Uiso 0.67 calc P
H21 H 0.4574 -0.2002 -0.1017 0.0810 Uiso 1.00 calc .
H22 H 0.5438 -0.2340 -0.1727 0.0810 Uiso 1.00 calc .
H23 H 0.5087 -0.2505 0.0519 0.0810 Uiso 1.00 calc .
H24 H 0.6099 -0.0508 -0.0891 0.0656 Uiso 1.00 calc .
H25 H 0.6054 -0.1138 -0.2565 0.0656 Uiso 1.00 calc .
H26 H 0.5233 -0.0709 -0.1932 0.0656 Uiso 1.00 calc .
H27 H 0.5375 -0.0694 0.2604 0.0768 Uiso 1.00 calc .
H28 H 0.4536 -0.1007 0.1649 0.0768 Uiso 1.00 calc .
H29 H 0.5062 -0.1484 0.3225 0.0768 Uiso 1.00 calc .
H30 H 0.7236 -0.0660 0.1159 0.0687 Uiso 1.00 calc .
H31 H 0.7674 0.1846 0.3198 0.0687 Uiso 0.33 calc P
H32 H 0.7702 0.2055 0.5457 0.0687 Uiso 0.33 calc P
H33 H 0.6915 0.1774 0.4902 0.0687 Uiso 0.33 calc P
H34 H 0.8731 0.1301 0.2915 0.0687 Uiso 0.33 calc P
H35 H 0.8946 0.1564 0.4964 0.0687 Uiso 0.33 calc P
H36 H 0.9178 0.0666 0.4437 0.0687 Uiso 0.33 calc P

loop_
_atom_site_aniso_label
_atom_site_aniso_U_11
_atom_site_aniso_U_22
_atom_site_aniso_U_33
_atom_site_aniso_U_12
_atom_site_aniso_U_13
_atom_site_aniso_U_23
S1 0.0493(3) 0.0211(2) 0.0689(4) -0.0002(3) -0.0240(3) -0.0079(3)
O1 0.083(1) 0.0267(8) 0.0311(9) -0.0100(9) 0.0032(9) 0.0006(7)
O2 0.094(1) 0.0232(7) 0.0317(8) -0.0001(8) -0.0162(10) -0.0064(8)
O3 0.059(1) 0.057(1) 0.102(2) 0.020(1) -0.021(1) -0.047(1)
N2 0.048(1) 0.0212(9) 0.060(1) -0.0024(9) -0.020(1) -0.0083(9)
C1 0.038(1) 0.025(1) 0.036(1) -0.0010(9) -0.0062(10) -0.0016(10)
C2 0.046(1) 0.0217(10) 0.040(1) 0.0048(10) -0.003(1) -0.0036(10)
C3 0.049(1) 0.039(1) 0.052(2) 0.007(1) -0.010(1) 0.003(1)
C4 0.057(2) 0.041(1) 0.052(2) 0.013(1) 0.008(1) -0.002(1)
C5 0.048(1) 0.024(1) 0.036(1) -0.005(1) -0.007(1) -0.0002(9)
C6 0.061(1) 0.026(1) 0.025(1) -0.007(1) 0.004(1) -0.0058(10)
C7 0.090(2) 0.077(2) 0.144(4) -0.041(2) -0.071(3) 0.067(3)
C8 0.146(3) 0.051(2) 0.039(2) 0.019(2) 0.039(2) 0.009(2)
C9 0.084(3) 0.041(2) 0.034(2) -0.021(2) 0.005(2) 0.002(2)
C10 0.064(3) 0.054(3) 0.048(3) 0.020(2) -0.004(2) -0.003(2)
C11 0.035(1) 0.030(1) 0.049(1) -0.0029(10) -0.011(1) -0.004(1)
C12 0.056(2) 0.046(2) 0.100(3) -0.008(1) -0.029(2) -0.008(2)
C13 0.050(2) 0.056(2) 0.058(2) 0.001(1) -0.007(1) 0.011(2)
C14 0.051(2) 0.079(2) 0.063(2) 0.003(2) -0.003(1) -0.005(2)
B1 0.026(1) 0.026(1) 0.038(2) -0.000(1) -0.002(1) 0.001(1)

loop_
_atom_type_symbol
_atom_type_description
_atom_type_scat_dispersion_real
_atom_type_scat_dispersion_imag
_atom_type_scat_source
C C 0.003 0.002
;International Tables for Crystallography
(1992, Vol. C, Tables 4.2.6.8 and 6.1.1.1)
;
S S 0.125 0.123
;International Tables for Crystallography
(1992, Vol. C, Tables 4.2.6.8 and 6.1.1.1)
;
O O 0.011 0.006
;International Tables for Crystallography
(1992, Vol. C, Tables 4.2.6.8 and 6.1.1.1)
;
N N 0.006 0.003
;International Tables for Crystallography
(1992, Vol. C, Tables 4.2.6.8 and 6.1.1.1)
;
H H 0.000 0.000
;International Tables for Crystallography
(1992, Vol. C, Table 6.1.1.2)
;
B B 0.001 0.001
;International Tables for Crystallography
(1992, Vol. C, Tables 4.2.6.8 and 6.1.1.1)
;

loop_
_geom_angle_atom_site_label_1
_geom_angle_atom_site_label_2
_geom_angle_atom_site_label_3
_geom_angle
_geom_angle_publ_flag
O3 S1 N2 112.0(1) ?
O3 S1 C11 105.4(1) ?
N2 S1 C11 98.91(10) ?
C5 O1 B1 108.7(2) ?
C6 O2 B1 109.9(2) ?
S1 N2 C1 116.3(1) ?
N2 C1 C2 113.6(2) ?
N2 C1 B1 107.7(2) ?
C2 C1 B1 113.3(2) ?
C1 C2 C3 110.1(2) ?
C1 C2 C4 112.6(2) ?
C3 C2 C4 111.7(2) ?
O1 C5 C6 103.4(2) ?
O1 C5 C7 106.5(2) ?
O1 C5 C8 107.6(2) ?
C6 C5 C7 113.8(2) ?
C6 C5 C8 113.8(2) ?
C7 C5 C8 111.0(3) ?
O2 C6 C5 104.1(2) ?
O2 C6 C9 115.8(2) ?
O2 C6 C10 98.2(2) ?
O2 C6 C15 122.6(4) ?
O2 C6 C16 90.6(3) ?
C5 C6 C9 119.6(3) ?
C5 C6 C10 109.7(2) ?
C5 C6 C15 121.4(4) ?
C5 C6 C16 103.5(3) ?
C9 C6 C10 107.3(3) ?
C15 C6 C16 108.8(4) ?
S1 C11 C12 104.3(2) ?
S1 C11 C13 111.1(2) ?
S1 C11 C14 107.8(2) ?
C12 C11 C13 111.2(2) ?
C12 C11 C14 109.8(2) ?
C13 C11 C14 112.3(2) ?
C6 C15 C9 56.5(3) ?
C6 C15 C10 83.3(6) ?
C9 C15 C10 137.3(7) ?
C6 C16 C9 60.5(4) ?
O1 B1 O2 113.3(2) ?
O1 B1 C1 123.9(2) ?
O2 B1 C1 122.8(2) ?
S1 N2 H30 119.857 no
C1 N2 H30 111.809 no
N2 C1 H1 107.356 no
C2 C1 H1 107.328 no
B1 C1 H1 107.295 no
C1 C2 H2 107.392 no
C3 C2 H2 107.300 no
C4 C2 H2 107.407 no
C2 C3 H3 109.673 no
C2 C3 H4 109.393 no
C2 C3 H5 109.594 no
H3 C3 H4 109.363 no
H3 C3 H5 109.616 no
H4 C3 H5 109.186 no
C2 C4 H6 109.642 no
C2 C4 H7 109.466 no
C2 C4 H8 109.746 no
H6 C4 H7 109.193 no
H6 C4 H8 109.473 no
H7 C4 H8 109.304 no
C5 C7 H9 110.593 no
C5 C7 H10 109.264 no
C5 C7 H11 110.611 no
H9 C7 H10 108.175 no
H9 C7 H11 109.874 no
H10 C7 H11 108.255 no
C5 C8 H12 109.270 no
C5 C8 H13 109.448 no
C5 C8 H14 109.279 no
H12 C8 H13 109.674 no
H12 C8 H14 109.512 no
H13 C8 H14 109.643 no
C6 C9 H15 109.138 no
C6 C9 H16 109.921 no
C6 C9 H17 109.621 no
H15 C9 H16 109.262 no
H15 C9 H17 109.032 no
H16 C9 H17 109.846 no
C6 C10 H18 108.528 no
C6 C10 H19 108.684 no
C6 C10 H20 109.213 no
H18 C10 H19 109.549 no
H18 C10 H20 110.363 no
H19 C10 H20 110.459 no
C11 C12 H21 109.480 no
C11 C12 H22 109.421 no
C11 C12 H23 109.450 no
H21 C12 H22 109.332 no
H21 C12 H23 109.694 no
H22 C12 H23 109.451 no
C11 C13 H24 109.485 no
C11 C13 H25 109.447 no
C11 C13 H26 109.684 no
H24 C13 H25 109.153 no
H24 C13 H26 109.610 no
H25 C13 H26 109.446 no
C11 C14 H27 110.011 no
C11 C14 H28 109.639 no
C11 C14 H29 109.609 no
H27 C14 H28 109.263 no
H27 C14 H29 109.384 no
H28 C14 H29 108.915 no
C6 C15 H31 102.846 no
C6 C15 H32 106.255 no
C6 C15 H33 138.956 no
H31 C15 H32 84.335 no
H31 C15 H33 112.988 no
H32 C15 H33 96.818 no
C6 C16 H34 98.960 no
C6 C16 H35 98.183 no
C6 C16 H36 111.829 no
H34 C16 H35 96.547 no
H34 C16 H36 120.653 no
H35 C16 H36 125.615 no

loop_
_geom_bond_atom_site_label_1
_geom_bond_atom_site_label_2
_geom_bond_distance
_geom_bond_publ_flag
S1 O3 1.490(2) yes
S1 N2 1.658(2) yes
S1 C11 1.843(2) yes
O1 C5 1.459(3) yes
O1 B1 1.346(3) yes
O2 C6 1.430(3) yes
O2 B1 1.340(3) yes
N2 C1 1.488(3) yes
C1 C2 1.549(3) yes
C1 B1 1.588(3) yes
C2 C3 1.521(3) yes
C2 C4 1.517(4) yes
C5 C6 1.550(3) yes
C5 C7 1.492(4) yes
C5 C8 1.493(4) yes
C6 C9 1.479(4) yes
C6 C10 1.612(5) yes
C6 C15 1.399(7) yes
C6 C16 1.681(8) yes
C11 C12 1.523(3) yes
C11 C13 1.500(4) yes
C11 C14 1.507(4) yes
N2 H30 1.008 no
C1 H1 0.949 no
C2 H2 0.949 no
C3 H3 0.948 no
C3 H4 0.953 no
C3 H5 0.950 no
C4 H6 0.951 no
C4 H7 0.953 no
C4 H8 0.949 no
C7 H9 0.948 no
C7 H10 0.967 no
C7 H11 0.947 no
C8 H12 0.950 no
C8 H13 0.948 no
C8 H14 0.950 no
C9 H15 0.956 no
C9 H16 0.947 no
C9 H17 0.949 no
C10 H18 0.950 no
C10 H19 0.949 no
C10 H20 0.940 no
C12 H21 0.949 no
C12 H22 0.952 no
C12 H23 0.948 no
C13 H24 0.951 no
C13 H25 0.953 no
C13 H26 0.947 no
C14 H27 0.948 no
C14 H28 0.954 no
C14 H29 0.953 no
C15 H31 1.145 no
C15 H32 1.055 no
C15 H33 0.770 no
C16 H34 0.952 no
C16 H35 0.950 no
C16 H36 0.947 no

loop_
_geom_contact_atom_site_label_1
_geom_contact_atom_site_label_2
_geom_contact_distance
_geom_contact_site_symmetry_2
O1 C13 3.599(3) 1_556
O2 C8 3.374(4) 1_554
O3 C9 3.461(5) 4_645
O3 C15 3.583(8) 4_645
C10 C14 3.542(6) 2_655

loop_
_geom_torsion_atom_site_label_1
_geom_torsion_atom_site_label_2
_geom_torsion_atom_site_label_3
_geom_torsion_atom_site_label_4
_geom_torsion
_geom_torsion_site_symmetry_1
_geom_torsion_site_symmetry_2
_geom_torsion_site_symmetry_3
_geom_torsion_site_symmetry_4
_geom_torsion_publ_flag
S1 N2 C1 C2 69.8(2) 1_555 1_555 1_555 1_555 yes
S1 N2 C1 B1 -164.0(2) 1_555 1_555 1_555 1_555 yes
O1 C5 C6 O2 -7.7(2) 1_555 1_555 1_555 1_555 yes
O1 C5 C6 C9 -139.0(3) 1_555 1_555 1_555 1_555 yes
O1 C5 C6 C10 96.5(3) 1_555 1_555 1_555 1_555 yes
O1 C5 C6 C15 135.8(4) 1_555 1_555 1_555 1_555 yes
O1 C5 C6 C16 -101.8(4) 1_555 1_555 1_555 1_555 yes
O1 B1 O2 C6 -2.5(3) 1_555 1_555 1_555 1_555 yes
O1 B1 C1 N2 143.7(2) 1_555 1_555 1_555 1_555 yes
O1 B1 C1 C2 -89.8(3) 1_555 1_555 1_555 1_555 yes
O2 C6 C5 C7 107.4(3) 1_555 1_555 1_555 1_555 yes
O2 C6 C5 C8 -124.1(2) 1_555 1_555 1_555 1_555 yes
O2 C6 C9 C15 117.9(4) 1_555 1_555 1_555 1_555 yes
O2 C6 C9 C16 -52.8(5) 1_555 1_555 1_555 1_555 yes
O2 C6 C10 C15 -135.4(6) 1_555 1_555 1_555 1_555 yes
O2 C6 C15 C9 -109.3(3) 1_555 1_555 1_555 1_555 yes
O2 C6 C15 C10 55.6(7) 1_555 1_555 1_555 1_555 yes
O2 C6 C16 C9 134.2(4) 1_555 1_555 1_555 1_555 yes
O2 B1 O1 C5 -3.0(3) 1_555 1_555 1_555 1_555 yes
O2 B1 C1 N2 -36.1(3) 1_555 1_555 1_555 1_555 yes
O2 B1 C1 C2 90.3(3) 1_555 1_555 1_555 1_555 yes
O3 S1 N2 C1 -99.1(2) 1_555 1_555 1_555 1_555 yes
O3 S1 C11 C12 64.1(2) 1_555 1_555 1_555 1_555 yes
O3 S1 C11 C13 -55.8(2) 1_555 1_555 1_555 1_555 yes
O3 S1 C11 C14 -179.2(2) 1_555 1_555 1_555 1_555 yes
N2 S1 C11 C12 -180.0(2) 1_555 1_555 1_555 1_555 yes
N2 S1 C11 C13 60.1(2) 1_555 1_555 1_555 1_555 yes
N2 S1 C11 C14 -63.3(2) 1_555 1_555 1_555 1_555 yes
N2 C1 C2 C3 -169.8(2) 1_555 1_555 1_555 1_555 yes
N2 C1 C2 C4 64.8(2) 1_555 1_555 1_555 1_555 yes
C1 N2 S1 C11 150.1(2) 1_555 1_555 1_555 1_555 yes
C1 B1 O1 C5 177.2(2) 1_555 1_555 1_555 1_555 yes
C1 B1 O2 C6 177.4(2) 1_555 1_555 1_555 1_555 yes
C3 C2 C1 B1 67.0(2) 1_555 1_555 1_555 1_555 yes
C4 C2 C1 B1 -58.4(3) 1_555 1_555 1_555 1_555 yes
C5 C6 O2 B1 6.4(3) 1_555 1_555 1_555 1_555 yes
C5 C6 C9 C15 -116.2(4) 1_555 1_555 1_555 1_555 yes
C5 C6 C9 C16 73.1(5) 1_555 1_555 1_555 1_555 yes
C5 C6 C10 C15 116.4(6) 1_555 1_555 1_555 1_555 yes
C5 C6 C15 C9 113.9(3) 1_555 1_555 1_555 1_555 yes
C5 C6 C15 C10 -81.2(6) 1_555 1_555 1_555 1_555 yes
C5 C6 C16 C9 -121.2(4) 1_555 1_555 1_555 1_555 yes
C6 C5 O1 B1 6.6(3) 1_555 1_555 1_555 1_555 yes
C6 C9 C15 C10 -22.4(9) 1_555 1_555 1_555 1_555 yes
C6 C10 C15 C9 18.7(7) 1_555 1_555 1_555 1_555 yes
C6 C15 C9 C16 12.5(8) 1_555 1_555 1_555 1_555 yes
C6 C16 C9 C15 -10.0(6) 1_555 1_555 1_555 1_555 yes
C7 C5 O1 B1 -113.6(3) 1_555 1_555 1_555 1_555 yes
C7 C5 C6 C9 -23.9(4) 1_555 1_555 1_555 1_555 yes
C7 C5 C6 C10 -148.4(3) 1_555 1_555 1_555 1_555 yes
C7 C5 C6 C15 -109.0(5) 1_555 1_555 1_555 1_555 yes
C7 C5 C6 C16 13.3(4) 1_555 1_555 1_555 1_555 yes
C8 C5 O1 B1 127.3(2) 1_555 1_555 1_555 1_555 yes
C8 C5 C6 C9 104.6(4) 1_555 1_555 1_555 1_555 yes
C8 C5 C6 C10 -19.9(3) 1_555 1_555 1_555 1_555 yes
C8 C5 C6 C15 19.4(5) 1_555 1_555 1_555 1_555 yes
C8 C5 C6 C16 141.8(4) 1_555 1_555 1_555 1_555 yes
C9 C6 O2 B1 139.9(3) 1_555 1_555 1_555 1_555 yes
C9 C6 C10 C15 -15.0(6) 1_555 1_555 1_555 1_555 yes
C9 C6 C15 C10 164.9(6) 1_555 1_555 1_555 1_555 yes
C9 C15 C6 C10 -164.9(6) 1_555 1_555 1_555 1_555 yes
C9 C15 C6 C16 -6.0(4) 1_555 1_555 1_555 1_555 yes
C9 C16 C6 C10 30.0(8) 1_555 1_555 1_555 1_555 yes
C9 C16 C6 C15 9.2(6) 1_555 1_555 1_555 1_555 yes
C10 C6 O2 B1 -106.3(2) 1_555 1_555 1_555 1_555 yes
C10 C6 C9 C15 9.5(4) 1_555 1_555 1_555 1_555 yes
C10 C6 C9 C16 -161.3(5) 1_555 1_555 1_555 1_555 yes
C10 C15 C6 C16 158.9(5) 1_555 1_555 1_555 1_555 yes
C10 C15 C9 C16 -9(1) 1_555 1_555 1_555 1_555 yes
C15 C6 O2 B1 -136.6(4) 1_555 1_555 1_555 1_555 yes
C15 C6 C9 C16 -170.8(6) 1_555 1_555 1_555 1_555 yes
C15 C9 C6 C16 170.8(6) 1_555 1_555 1_555 1_555 yes
C15 C10 C6 C16 -33.8(8) 1_555 1_555 1_555 1_555 yes
C16 C6 O2 B1 110.5(3) 1_555 1_555 1_555 1_555 yes
